data_4316576
loop_
_publ_author_name
'Bo-Sian Du'
'Chen-Huey Lin'
'Yun Chi'
'Jui-Yi Hung'
'Min-Wen Chung'
'Tsung-Yi Lin'
'Gene-Hsiang Lee'
'Ken-Tsung Wong'
'Pi-Tai Chou'
'Wen-Yi Hung'
'Hao-Chih Chiu'

_publ_section_title
;
 Diphenyl(1-naphthyl)phosphine Ancillary for Assembling of Red and
 Orange-Emitting Ir(III) Based Phosphors; Strategic Synthesis,
 Photophysics, and Organic Light-Emitting Diode Fabrication
;
_journal_name_full 'Inorganic Chemistry'
_journal_page_first 8713
_journal_page_last 8723
_journal_paper_doi 10.1021/ic100935b
_journal_volume 49
_journal_year 2010
_chemical_formula_sum 'C50 H33 Cl F2 Ir N4 P'
_chemical_formula_weight 986.42
_chemical_name_systematic
; 
 ? 
;
_space_group_IT_number 14
_symmetry_cell_setting monoclinic
_symmetry_space_group_name_Hall '-P 2yn'
_symmetry_space_group_name_H-M 'P 1 21/n 1'
_atom_sites_solution_hydrogens geom
_atom_sites_solution_primary direct
_atom_sites_solution_secondary difmap
_audit_creation_method SHELXL-97
_cell_angle_alpha 90.00
_cell_angle_beta 93.446(2)
_cell_angle_gamma 90.00
_cell_formula_units_Z 4
_cell_length_a 11.8495(9)
_cell_length_b 14.1968(9)
_cell_length_c 23.0295(15)
_cell_measurement_reflns_used 4069
_cell_measurement_temperature 150(2)
_cell_measurement_theta_max 24.99
_cell_measurement_theta_min 2.37
_cell_volume 3867.1(5)
_computing_cell_refinement 'Bruker SAINT'
_computing_data_collection 'Bruker SMART'
_computing_data_reduction 'Bruker SAINT'
_computing_molecular_graphics 'Bruker SHELXTL'
_computing_publication_material 'Bruker SHELXTL'
_computing_structure_refinement 'SHELXL-97 (Sheldrick, 1997)'
_computing_structure_solution 'SHELXS-97 (Sheldrick, 1990)'
_diffrn_ambient_temperature 150(2)
_diffrn_measured_fraction_theta_full 0.996
_diffrn_measured_fraction_theta_max 0.996
_diffrn_measurement_device_type 'BRUKER SMART APEXCCD area detector'
_diffrn_measurement_method 'phi and omega scans'
_diffrn_radiation_monochromator graphite
_diffrn_radiation_source 'fine-focus sealed tube'
_diffrn_radiation_type MoK\a
_diffrn_radiation_wavelength 0.71073
_diffrn_reflns_av_R_equivalents 0.0471
_diffrn_reflns_av_sigmaI/netI 0.0611
_diffrn_reflns_limit_h_max 15
_diffrn_reflns_limit_h_min -15
_diffrn_reflns_limit_k_max 18
_diffrn_reflns_limit_k_min -10
_diffrn_reflns_limit_l_max 16
_diffrn_reflns_limit_l_min -29
_diffrn_reflns_number 20943
_diffrn_reflns_theta_full 27.50
_diffrn_reflns_theta_max 27.50
_diffrn_reflns_theta_min 1.69
_exptl_absorpt_coefficient_mu 3.617
_exptl_absorpt_correction_T_max 0.7607
_exptl_absorpt_correction_T_min 0.4532
_exptl_absorpt_correction_type multi-scan
_exptl_crystal_colour orange
_exptl_crystal_density_diffrn 1.694
_exptl_crystal_density_meas ?
_exptl_crystal_density_method 'not measured'
_exptl_crystal_description plate
_exptl_crystal_F_000 1952
_exptl_crystal_size_max 0.26
_exptl_crystal_size_mid 0.20
_exptl_crystal_size_min 0.08
_refine_diff_density_max 1.435
_refine_diff_density_min -0.776
_refine_diff_density_rms 0.132
_refine_ls_extinction_method none
_refine_ls_goodness_of_fit_ref 1.022
_refine_ls_hydrogen_treatment constr
_refine_ls_matrix_type full
_refine_ls_number_parameters 532
_refine_ls_number_reflns 8852
_refine_ls_number_restraints 0
_refine_ls_restrained_S_all 1.022
_refine_ls_R_factor_all 0.0492
_refine_ls_R_factor_gt 0.0375
_refine_ls_shift/su_max 0.002
_refine_ls_shift/su_mean 0.000
_refine_ls_structure_factor_coef Fsqd
_refine_ls_weighting_details 'calc w=1/[\s^2^(Fo^2^)+(0.0288P)^2^+0.0000P] where P=(Fo^2^+2Fc^2^)/3'
_refine_ls_weighting_scheme calc
_refine_ls_wR_factor_gt 0.0733
_refine_ls_wR_factor_ref 0.0785
_reflns_number_gt 7336
_reflns_number_total 8852
_reflns_threshold_expression >2sigma(I)
_cod_data_source_file ic100935b_si_001_1.cif
_cod_data_source_block 1a
_cod_depositor_comments
;
The following automatic conversions were performed:

'_symmetry_cell_setting' value 'Monoclinic' changed to 'monoclinic'
according to the built-in table from CIF Core dictionary named
'cif_core.dic' version 2.4.1 from 2010-06-29.

Automatic conversion script
Id: cif_fix_values 1646 2011-03-28 12:23:43Z adriana 

The following automatic conversions were performed:

'_exptl_crystal_density_meas' value 'not_measured' was changed to '?'
- the value is perceived as not measured.

Automatic conversion script
Id: cif_fix_values 3008 2015-01-20 13:52:24Z robertas 
;
_cod_database_code 4316576

loop_
_symmetry_equiv_pos_as_xyz
'x, y, z'
'-x+1/2, y+1/2, -z+1/2'
'-x, -y, -z'
'x-1/2, -y-1/2, z-1/2'

loop_
_atom_site_label
_atom_site_type_symbol
_atom_site_fract_x
_atom_site_fract_y
_atom_site_fract_z
_atom_site_U_iso_or_equiv
_atom_site_adp_type
_atom_site_occupancy
_atom_site_symmetry_multiplicity
_atom_site_calc_flag
_atom_site_refinement_flags
_atom_site_disorder_assembly
_atom_site_disorder_group
Ir Ir 0.921162(12) 0.776278(11) 0.612679(7) 0.01622(6) Uani 1 1 d . . .
Cl1 Cl 1.05086(9) 0.89866(7) 0.65422(5) 0.0242(2) Uani 1 1 d . . .
P1 P 0.85645(9) 0.73154(8) 0.70794(5) 0.0173(2) Uani 1 1 d . . .
N1 N 1.0364(3) 0.6695(2) 0.61926(14) 0.0180(7) Uani 1 1 d . . .
N2 N 1.2266(3) 0.6228(3) 0.63945(15) 0.0266(8) Uani 1 1 d . . .
N3 N 0.8103(3) 0.8848(2) 0.59083(14) 0.0191(7) Uani 1 1 d . . .
N4 N 0.6726(3) 0.9986(2) 0.61539(15) 0.0249(8) Uani 1 1 d . . .
C1 C 0.8338(3) 0.6715(3) 0.57244(17) 0.0179(8) Uani 1 1 d . . .
C2 C 0.7305(3) 0.6778(3) 0.54058(18) 0.0243(10) Uani 1 1 d . . .
H2 H 0.6926 0.7367 0.5375 0.029 Uiso 1 1 calc R . .
C3 C 0.6828(4) 0.6007(4) 0.51379(19) 0.0300(11) Uani 1 1 d . . .
C4 C 0.7346(4) 0.5140(3) 0.51322(19) 0.0304(11) Uani 1 1 d . . .
H4 H 0.6995 0.4617 0.4938 0.036 Uiso 1 1 calc R . .
C5 C 0.8399(4) 0.5062(3) 0.54211(19) 0.0265(10) Uani 1 1 d . . .
H5 H 0.8790 0.4478 0.5414 0.032 Uiso 1 1 calc R . .
C6 C 0.8898(3) 0.5818(3) 0.57215(17) 0.0181(9) Uani 1 1 d . . .
C7 C 1.0042(3) 0.5827(3) 0.60129(17) 0.0187(9) Uani 1 1 d . . .
C8 C 1.0836(4) 0.5068(3) 0.60975(18) 0.0230(10) Uani 1 1 d . . .
C9 C 1.0594(4) 0.4097(3) 0.6018(2) 0.0317(11) Uani 1 1 d . . .
H9 H 0.9841 0.3900 0.5918 0.038 Uiso 1 1 calc R . .
C10 C 1.1441(4) 0.3444(3) 0.6083(2) 0.0387(12) Uani 1 1 d . . .
H10 H 1.1270 0.2796 0.6021 0.046 Uiso 1 1 calc R . .
C11 C 1.2553(4) 0.3710(4) 0.6239(2) 0.0371(12) Uani 1 1 d . . .
H11 H 1.3134 0.3249 0.6272 0.044 Uiso 1 1 calc R . .
C12 C 1.2799(4) 0.4623(3) 0.63428(19) 0.0309(11) Uani 1 1 d . . .
H12 H 1.3552 0.4800 0.6460 0.037 Uiso 1 1 calc R . .
C13 C 1.1961(4) 0.5316(3) 0.62803(18) 0.0231(10) Uani 1 1 d . . .
C14 C 1.1470(3) 0.6849(3) 0.63668(18) 0.0228(9) Uani 1 1 d . . .
H14 H 1.1672 0.7474 0.6478 0.027 Uiso 1 1 calc R . .
C15 C 0.9709(3) 0.8115(3) 0.53287(17) 0.0187(9) Uani 1 1 d . . .
C16 C 1.0629(3) 0.7751(3) 0.50500(18) 0.0227(9) Uani 1 1 d . . .
H16 H 1.1057 0.7246 0.5222 0.027 Uiso 1 1 calc R . .
C17 C 1.0917(4) 0.8120(3) 0.45280(19) 0.0258(10) Uani 1 1 d . . .
C18 C 1.0352(4) 0.8867(3) 0.42652(18) 0.0253(10) Uani 1 1 d . . .
H18 H 1.0594 0.9127 0.3913 0.030 Uiso 1 1 calc R . .
C19 C 0.9436(4) 0.9227(3) 0.45215(18) 0.0252(10) Uani 1 1 d . . .
H19 H 0.9044 0.9751 0.4351 0.030 Uiso 1 1 calc R . .
C20 C 0.9066(3) 0.8822(3) 0.50392(17) 0.0204(9) Uani 1 1 d . . .
C21 C 0.8125(3) 0.9186(3) 0.53561(18) 0.0192(9) Uani 1 1 d . . .
C22 C 0.7271(4) 0.9849(3) 0.51571(18) 0.0219(9) Uani 1 1 d . . .
C23 C 0.7030(4) 1.0103(3) 0.45651(19) 0.0317(11) Uani 1 1 d . . .
H23 H 0.7430 0.9812 0.4268 0.038 Uiso 1 1 calc R . .
C24 C 0.6227(4) 1.0764(4) 0.4423(2) 0.0409(13) Uani 1 1 d . . .
H24 H 0.6076 1.0928 0.4026 0.049 Uiso 1 1 calc R . .
C25 C 0.5618(4) 1.1207(4) 0.4851(2) 0.0392(13) Uani 1 1 d . . .
H25 H 0.5085 1.1686 0.4745 0.047 Uiso 1 1 calc R . .
C26 C 0.5794(4) 1.0947(3) 0.5418(2) 0.0327(11) Uani 1 1 d . . .
H26 H 0.5364 1.1232 0.5706 0.039 Uiso 1 1 calc R . .
C27 C 0.6611(4) 1.0257(3) 0.55830(19) 0.0237(10) Uani 1 1 d . . .
C28 C 0.7417(3) 0.9296(3) 0.62764(18) 0.0212(9) Uani 1 1 d . . .
H28 H 0.7449 0.9076 0.6667 0.025 Uiso 1 1 calc R . .
C29 C 0.9160(3) 0.6168(3) 0.72821(18) 0.0218(9) Uani 1 1 d . . .
C30 C 0.8535(4) 0.5374(3) 0.71385(19) 0.0263(10) Uani 1 1 d . . .
H30 H 0.7792 0.5447 0.6964 0.032 Uiso 1 1 calc R . .
C31 C 0.8959(4) 0.4464(3) 0.7241(2) 0.0336(12) Uani 1 1 d . . .
H31 H 0.8505 0.3931 0.7139 0.040 Uiso 1 1 calc R . .
C32 C 1.0017(5) 0.4347(3) 0.7487(2) 0.0367(12) Uani 1 1 d . . .
H32 H 1.0297 0.3728 0.7558 0.044 Uiso 1 1 calc R . .
C33 C 1.0706(4) 0.5121(3) 0.76404(19) 0.0270(10) Uani 1 1 d . . .
C34 C 1.1825(4) 0.5013(4) 0.7887(2) 0.0372(13) Uani 1 1 d . . .
H34 H 1.2105 0.4397 0.7967 0.045 Uiso 1 1 calc R . .
C35 C 1.2495(4) 0.5750(4) 0.8010(2) 0.0377(13) Uani 1 1 d . . .
H35 H 1.3237 0.5652 0.8180 0.045 Uiso 1 1 calc R . .
C36 C 1.2116(4) 0.6660(4) 0.78905(19) 0.0332(11) Uani 1 1 d . . .
H36 H 1.2609 0.7178 0.7972 0.040 Uiso 1 1 calc R . .
C37 C 1.1044(3) 0.6821(3) 0.76571(18) 0.0259(10) Uani 1 1 d . . .
H37 H 1.0799 0.7449 0.7580 0.031 Uiso 1 1 calc R . .
C38 C 1.0296(4) 0.6060(3) 0.75291(18) 0.0234(10) Uani 1 1 d . . .
C39 C 0.8835(3) 0.8031(3) 0.77383(17) 0.0178(9) Uani 1 1 d . . .
C40 C 0.8984(3) 0.9002(3) 0.76967(19) 0.0236(10) Uani 1 1 d . . .
H40 H 0.8972 0.9293 0.7325 0.028 Uiso 1 1 calc R . .
C41 C 0.9150(3) 0.9549(3) 0.8199(2) 0.0268(10) Uani 1 1 d . . .
H41 H 0.9256 1.0210 0.8167 0.032 Uiso 1 1 calc R . .
C42 C 0.9161(4) 0.9134(3) 0.8738(2) 0.0286(11) Uani 1 1 d . . .
H42 H 0.9262 0.9507 0.9079 0.034 Uiso 1 1 calc R . .
C43 C 0.9023(3) 0.8166(3) 0.87799(19) 0.0262(10) Uani 1 1 d . . .
H43 H 0.9033 0.7878 0.9153 0.031 Uiso 1 1 calc R . .
C44 C 0.8873(4) 0.7620(3) 0.82895(19) 0.0249(10) Uani 1 1 d . . .
H44 H 0.8794 0.6957 0.8326 0.030 Uiso 1 1 calc R . .
C45 C 0.7031(3) 0.7109(3) 0.71160(18) 0.0186(9) Uani 1 1 d . . .
C46 C 0.6300(4) 0.7297(3) 0.66367(19) 0.0253(10) Uani 1 1 d . . .
H46 H 0.6598 0.7542 0.6294 0.030 Uiso 1 1 calc R . .
C47 C 0.5140(4) 0.7138(3) 0.6645(2) 0.0269(10) Uani 1 1 d . . .
H47 H 0.4659 0.7252 0.6307 0.032 Uiso 1 1 calc R . .
C48 C 0.4697(4) 0.6817(3) 0.7144(2) 0.0300(11) Uani 1 1 d . . .
H48 H 0.3907 0.6711 0.7155 0.036 Uiso 1 1 calc R . .
C49 C 0.5404(4) 0.6647(4) 0.7630(2) 0.0365(12) Uani 1 1 d . . .
H49 H 0.5093 0.6435 0.7978 0.044 Uiso 1 1 calc R . .
C50 C 0.6563(4) 0.6781(4) 0.76195(19) 0.0325(11) Uani 1 1 d . . .
H50 H 0.7039 0.6649 0.7956 0.039 Uiso 1 1 calc R . .
F1 F 0.5793(2) 0.6101(2) 0.48566(12) 0.0421(7) Uani 1 1 d . . .
F2 F 1.1808(2) 0.77533(19) 0.42665(12) 0.0401(7) Uani 1 1 d . . .

loop_
_atom_site_aniso_label
_atom_site_aniso_U_11
_atom_site_aniso_U_22
_atom_site_aniso_U_33
_atom_site_aniso_U_23
_atom_site_aniso_U_13
_atom_site_aniso_U_12
Ir 0.01609(8) 0.01672(10) 0.01574(9) 0.00074(7) -0.00004(6) -0.00038(6)
Cl1 0.0268(5) 0.0216(6) 0.0239(6) 0.0009(4) -0.0013(4) -0.0075(4)
P1 0.0169(5) 0.0178(6) 0.0171(5) 0.0013(4) 0.0003(4) -0.0007(4)
N1 0.0162(16) 0.0183(19) 0.0192(19) 0.0028(15) -0.0004(13) 0.0020(14)
N2 0.0214(18) 0.033(2) 0.026(2) -0.0016(17) -0.0003(15) 0.0025(16)
N3 0.0198(17) 0.0188(19) 0.0185(19) 0.0024(15) -0.0001(14) -0.0018(14)
N4 0.030(2) 0.021(2) 0.023(2) -0.0010(16) -0.0027(16) 0.0020(16)
C1 0.021(2) 0.019(2) 0.014(2) 0.0018(17) -0.0010(15) -0.0047(17)
C2 0.022(2) 0.024(2) 0.027(2) -0.001(2) 0.0005(18) 0.0016(19)
C3 0.022(2) 0.044(3) 0.024(3) 0.001(2) -0.0077(18) -0.002(2)
C4 0.034(3) 0.031(3) 0.026(3) -0.006(2) -0.004(2) -0.011(2)
C5 0.032(2) 0.018(2) 0.029(3) -0.0029(19) 0.0004(19) -0.0006(19)
C6 0.019(2) 0.020(2) 0.016(2) 0.0043(17) 0.0018(16) -0.0007(16)
C7 0.021(2) 0.024(2) 0.012(2) 0.0002(17) 0.0002(16) 0.0006(17)
C8 0.028(2) 0.024(3) 0.018(2) -0.0010(18) 0.0053(18) 0.0041(19)
C9 0.034(3) 0.027(3) 0.033(3) 0.002(2) -0.002(2) 0.004(2)
C10 0.042(3) 0.022(3) 0.052(3) 0.002(2) -0.001(2) 0.008(2)
C11 0.043(3) 0.030(3) 0.038(3) 0.006(2) 0.005(2) 0.021(2)
C12 0.021(2) 0.042(3) 0.030(3) -0.001(2) 0.0025(19) 0.009(2)
C13 0.024(2) 0.029(3) 0.017(2) -0.0019(18) 0.0044(17) 0.0034(19)
C14 0.020(2) 0.026(2) 0.022(2) -0.0017(19) -0.0033(17) -0.0017(18)
C15 0.0170(19) 0.020(2) 0.019(2) -0.0008(17) 0.0007(16) -0.0057(16)
C16 0.023(2) 0.022(2) 0.023(2) -0.0011(18) -0.0012(17) -0.0012(18)
C17 0.025(2) 0.028(3) 0.025(2) -0.006(2) 0.0079(18) -0.0050(19)
C18 0.032(2) 0.027(3) 0.018(2) -0.0007(19) 0.0035(18) -0.012(2)
C19 0.035(3) 0.022(2) 0.018(2) 0.0007(18) -0.0032(19) -0.0028(19)
C20 0.024(2) 0.023(2) 0.014(2) -0.0003(17) -0.0007(16) -0.0028(18)
C21 0.023(2) 0.014(2) 0.020(2) 0.0018(17) -0.0027(17) -0.0054(17)
C22 0.029(2) 0.017(2) 0.020(2) 0.0006(18) -0.0029(18) -0.0012(18)
C23 0.038(3) 0.037(3) 0.020(2) 0.003(2) -0.002(2) 0.007(2)
C24 0.047(3) 0.043(3) 0.032(3) 0.012(2) -0.006(2) 0.009(3)
C25 0.043(3) 0.038(3) 0.034(3) 0.005(2) -0.009(2) 0.014(2)
C26 0.034(3) 0.028(3) 0.035(3) -0.002(2) -0.003(2) 0.007(2)
C27 0.028(2) 0.020(2) 0.022(2) 0.0022(18) -0.0048(18) -0.0022(18)
C28 0.023(2) 0.024(2) 0.017(2) 0.0009(18) -0.0009(17) -0.0009(18)
C29 0.022(2) 0.023(2) 0.021(2) 0.0017(18) 0.0041(17) 0.0026(18)
C30 0.028(2) 0.022(3) 0.029(3) 0.002(2) 0.0037(19) -0.0027(19)
C31 0.035(3) 0.020(3) 0.046(3) 0.001(2) 0.009(2) -0.004(2)
C32 0.054(3) 0.017(3) 0.041(3) 0.005(2) 0.015(3) 0.002(2)
C33 0.031(2) 0.029(3) 0.021(2) 0.010(2) 0.0055(19) 0.009(2)
C34 0.038(3) 0.043(3) 0.031(3) 0.017(2) 0.005(2) 0.018(2)
C35 0.030(3) 0.058(4) 0.024(3) 0.009(2) -0.003(2) 0.017(3)
C36 0.028(2) 0.047(3) 0.024(3) -0.007(2) 0.0002(19) 0.003(2)
C37 0.023(2) 0.030(3) 0.024(2) -0.003(2) -0.0016(18) 0.0048(19)
C38 0.026(2) 0.027(3) 0.017(2) 0.0040(18) 0.0005(17) 0.0049(19)
C39 0.0150(18) 0.023(2) 0.015(2) -0.0037(17) 0.0003(15) 0.0002(16)
C40 0.022(2) 0.020(2) 0.029(3) -0.0019(19) -0.0009(18) 0.0054(17)
C41 0.022(2) 0.020(2) 0.038(3) -0.003(2) -0.0059(19) 0.0034(18)
C42 0.025(2) 0.036(3) 0.024(3) -0.013(2) -0.0026(18) 0.005(2)
C43 0.024(2) 0.034(3) 0.020(2) 0.002(2) -0.0007(17) -0.002(2)
C44 0.026(2) 0.025(3) 0.024(2) 0.0004(19) 0.0011(18) -0.0008(19)
C45 0.0168(19) 0.018(2) 0.021(2) -0.0043(17) -0.0020(16) -0.0021(16)
C46 0.027(2) 0.024(3) 0.025(2) 0.0022(19) 0.0021(18) 0.0002(19)
C47 0.024(2) 0.025(3) 0.032(3) -0.008(2) -0.0010(19) 0.0036(19)
C48 0.020(2) 0.036(3) 0.034(3) -0.010(2) 0.0050(19) -0.005(2)
C49 0.029(2) 0.054(4) 0.028(3) 0.005(2) 0.010(2) -0.009(2)
C50 0.029(2) 0.050(3) 0.018(2) 0.002(2) -0.0008(19) -0.012(2)
F1 0.0252(14) 0.0541(19) 0.0444(18) -0.0078(14) -0.0182(12) -0.0002(13)
F2 0.0366(16) 0.0521(19) 0.0337(17) 0.0019(13) 0.0179(13) 0.0069(14)

loop_
_atom_type_symbol
_atom_type_description
_atom_type_scat_dispersion_real
_atom_type_scat_dispersion_imag
_atom_type_scat_source
C C 0.0033 0.0016 'International Tables Vol C Tables 4.2.6.8 and 6.1.1.4'
H H 0.0000 0.0000 'International Tables Vol C Tables 4.2.6.8 and 6.1.1.4'
N N 0.0061 0.0033 'International Tables Vol C Tables 4.2.6.8 and 6.1.1.4'
F F 0.0171 0.0103 'International Tables Vol C Tables 4.2.6.8 and 6.1.1.4'
P P 0.1023 0.0942 'International Tables Vol C Tables 4.2.6.8 and 6.1.1.4'
Cl Cl 0.1484 0.1585 'International Tables Vol C Tables 4.2.6.8 and 6.1.1.4'
Ir Ir -1.4442 7.9887 'International Tables Vol C Tables 4.2.6.8 and 6.1.1.4'

loop_
_geom_angle_atom_site_label_1
_geom_angle_atom_site_label_2
_geom_angle_atom_site_label_3
_geom_angle
_geom_angle_site_symmetry_1
_geom_angle_site_symmetry_3
_geom_angle_publ_flag
C1 Ir C15 86.24(16) . . ?
C1 Ir N1 78.92(15) . . ?
C15 Ir N1 91.20(15) . . ?
C1 Ir N3 97.92(15) . . ?
C15 Ir N3 79.08(15) . . ?
N1 Ir N3 169.99(13) . . ?
C1 Ir P1 92.34(11) . . ?
C15 Ir P1 178.45(11) . . ?
N1 Ir P1 89.14(9) . . ?
N3 Ir P1 100.52(9) . . ?
C1 Ir Cl1 172.05(12) . . ?
C15 Ir Cl1 88.25(11) . . ?
N1 Ir Cl1 95.49(10) . . ?
N3 Ir Cl1 86.64(10) . . ?
P1 Ir Cl1 93.23(4) . . ?
C29 P1 C39 103.67(19) . . ?
C29 P1 C45 102.30(19) . . ?
C39 P1 C45 99.99(18) . . ?
C29 P1 Ir 108.86(13) . . ?
C39 P1 Ir 123.18(14) . . ?
C45 P1 Ir 116.33(14) . . ?
C7 N1 C14 119.1(4) . . ?
C7 N1 Ir 118.7(3) . . ?
C14 N1 Ir 122.0(3) . . ?
C14 N2 C13 117.0(4) . . ?
C21 N3 C28 117.5(4) . . ?
C21 N3 Ir 116.3(3) . . ?
C28 N3 Ir 126.1(3) . . ?
C28 N4 C27 116.5(4) . . ?
C2 C1 C6 116.5(4) . . ?
C2 C1 Ir 127.5(3) . . ?
C6 C1 Ir 115.7(3) . . ?
C3 C2 C1 121.0(4) . . ?
F1 C3 C2 118.4(4) . . ?
F1 C3 C4 118.3(4) . . ?
C2 C3 C4 123.3(4) . . ?
C3 C4 C5 117.3(4) . . ?
C4 C5 C6 121.4(4) . . ?
C5 C6 C1 120.3(4) . . ?
C5 C6 C7 125.8(4) . . ?
C1 C6 C7 113.7(3) . . ?
N1 C7 C8 118.2(4) . . ?
N1 C7 C6 112.5(3) . . ?
C8 C7 C6 129.1(4) . . ?
C13 C8 C9 117.3(4) . . ?
C13 C8 C7 116.8(4) . . ?
C9 C8 C7 125.9(4) . . ?
C10 C9 C8 120.2(5) . . ?
C9 C10 C11 121.3(5) . . ?
C12 C11 C10 119.8(4) . . ?
C11 C12 C13 120.9(4) . . ?
N2 C13 C12 117.9(4) . . ?
N2 C13 C8 121.7(4) . . ?
C12 C13 C8 120.4(4) . . ?
N2 C14 N1 126.3(4) . . ?
C16 C15 C20 117.6(4) . . ?
C16 C15 Ir 127.1(3) . . ?
C20 C15 Ir 115.3(3) . . ?
C17 C16 C15 120.1(4) . . ?
F2 C17 C16 119.0(4) . . ?
F2 C17 C18 118.3(4) . . ?
C16 C17 C18 122.7(4) . . ?
C19 C18 C17 118.5(4) . . ?
C18 C19 C20 120.4(4) . . ?
C15 C20 C19 120.2(4) . . ?
C15 C20 C21 115.1(4) . . ?
C19 C20 C21 124.1(4) . . ?
N3 C21 C22 118.4(4) . . ?
N3 C21 C20 113.5(4) . . ?
C22 C21 C20 128.0(4) . . ?
C27 C22 C23 118.3(4) . . ?
C27 C22 C21 117.1(4) . . ?
C23 C22 C21 124.7(4) . . ?
C24 C23 C22 120.2(4) . . ?
C23 C24 C25 121.3(5) . . ?
C26 C25 C24 119.8(5) . . ?
C25 C26 C27 120.6(5) . . ?
N4 C27 C26 118.6(4) . . ?
N4 C27 C22 121.6(4) . . ?
C26 C27 C22 119.7(4) . . ?
N4 C28 N3 127.4(4) . . ?
C30 C29 C38 119.0(4) . . ?
C30 C29 P1 118.3(3) . . ?
C38 C29 P1 122.3(3) . . ?
C29 C30 C31 122.1(4) . . ?
C32 C31 C30 119.8(4) . . ?
C31 C32 C33 121.4(4) . . ?
C32 C33 C34 122.2(4) . . ?
C32 C33 C38 119.8(4) . . ?
C34 C33 C38 118.0(4) . . ?
C35 C34 C33 122.1(5) . . ?
C34 C35 C36 120.4(5) . . ?
C37 C36 C35 121.0(5) . . ?
C36 C37 C38 120.5(4) . . ?
C37 C38 C33 118.0(4) . . ?
C37 C38 C29 124.0(4) . . ?
C33 C38 C29 117.9(4) . . ?
C40 C39 C44 118.6(4) . . ?
C40 C39 P1 120.4(3) . . ?
C44 C39 P1 120.9(3) . . ?
C39 C40 C41 120.3(4) . . ?
C42 C41 C40 120.2(4) . . ?
C41 C42 C43 119.6(4) . . ?
C44 C43 C42 120.7(4) . . ?
C43 C44 C39 120.5(4) . . ?
C46 C45 C50 117.7(4) . . ?
C46 C45 P1 120.1(3) . . ?
C50 C45 P1 122.2(3) . . ?
C45 C46 C47 121.8(4) . . ?
C48 C47 C46 119.6(4) . . ?
C47 C48 C49 119.7(4) . . ?
C48 C49 C50 120.9(4) . . ?
C49 C50 C45 120.3(4) . . ?

loop_
_geom_bond_atom_site_label_1
_geom_bond_atom_site_label_2
_geom_bond_distance
_geom_bond_site_symmetry_2
_geom_bond_publ_flag
Ir C1 2.007(4) . ?
Ir C15 2.026(4) . ?
Ir N1 2.040(3) . ?
Ir N3 2.068(3) . ?
Ir P1 2.4507(11) . ?
Ir Cl1 2.4737(10) . ?
P1 C29 1.825(4) . ?
P1 C39 1.838(4) . ?
P1 C45 1.847(4) . ?
N1 C7 1.347(5) . ?
N1 C14 1.364(5) . ?
N2 C14 1.290(5) . ?
N2 C13 1.367(5) . ?
N3 C21 1.361(5) . ?
N3 C28 1.366(5) . ?
N4 C28 1.298(5) . ?
N4 C27 1.368(5) . ?
C1 C2 1.392(5) . ?
C1 C6 1.436(6) . ?
C2 C3 1.362(6) . ?
C3 F1 1.359(5) . ?
C3 C4 1.376(6) . ?
C4 C5 1.383(6) . ?
C5 C6 1.390(6) . ?
C6 C7 1.476(5) . ?
C7 C8 1.436(6) . ?
C8 C13 1.418(6) . ?
C8 C9 1.418(6) . ?
C9 C10 1.369(6) . ?
C10 C11 1.397(7) . ?
C11 C12 1.347(7) . ?
C12 C13 1.398(6) . ?
C15 C16 1.397(6) . ?
C15 C20 1.404(6) . ?
C16 C17 1.373(6) . ?
C17 F2 1.351(5) . ?
C17 C18 1.374(6) . ?
C18 C19 1.366(6) . ?
C19 C20 1.416(6) . ?
C20 C21 1.463(6) . ?
C21 C22 1.437(6) . ?
C22 C27 1.414(6) . ?
C22 C23 1.423(6) . ?
C23 C24 1.361(6) . ?
C24 C25 1.406(7) . ?
C25 C26 1.361(6) . ?
C26 C27 1.413(6) . ?
C29 C30 1.378(6) . ?
C29 C38 1.438(6) . ?
C30 C31 1.402(6) . ?
C31 C32 1.355(7) . ?
C32 C33 1.401(7) . ?
C33 C34 1.419(6) . ?
C33 C38 1.437(6) . ?
C34 C35 1.334(7) . ?
C35 C36 1.390(6) . ?
C36 C37 1.369(6) . ?
C37 C38 1.417(6) . ?
C39 C40 1.394(6) . ?
C39 C44 1.396(6) . ?
C40 C41 1.397(6) . ?
C41 C42 1.373(6) . ?
C42 C43 1.389(6) . ?
C43 C44 1.373(6) . ?
C45 C46 1.388(6) . ?
C45 C50 1.395(6) . ?
C46 C47 1.395(6) . ?
C47 C48 1.369(6) . ?
C48 C49 1.379(6) . ?
C49 C50 1.388(6) . ?
